data_4503856
loop_
_publ_author_name
'Kato, Takako'
'Okamoto, Iwao'
'Masu, Hyuma'
'Katagiri, Kosuke'
'Tominaga, Masahide'
'Yamaguchi, Kentaro'
'Kagechika, Hiroyuki'
'Azumaya, Isao'

_publ_section_title
;
 Polymorphism and Pseudopolymorphism of an Aromatic Amide: Spontaneous
 Resolution and Crystal-to-Crystal phase Transition
;
_journal_issue 10
_journal_name_full 'Crystal Growth &amp; Design'
_journal_page_first 3871
_journal_paper_doi 10.1021/cg800658t
_journal_volume 8
_journal_year 2008
_chemical_formula_moiety 'C22 H18 F2 N2 O2, C3 H6 O'
_chemical_formula_sum 'C25 H24 F2 N2 O3'
_chemical_formula_weight 438.46
_chemical_name_systematic
;
 ?
;
_space_group_IT_number 9
_symmetry_cell_setting monoclinic
_symmetry_space_group_name_Hall 'C -2yc'
_symmetry_space_group_name_H-M 'C 1 c 1'
_atom_sites_solution_hydrogens geom
_atom_sites_solution_primary direct
_atom_sites_solution_secondary difmap
_audit_creation_method SHELXL-97
_cell_angle_alpha 90.00
_cell_angle_beta 97.187(2)
_cell_angle_gamma 90.00
_cell_formula_units_Z 4
_cell_length_a 10.8996(16)
_cell_length_b 14.745(2)
_cell_length_c 13.823(2)
_cell_measurement_reflns_used 1800
_cell_measurement_temperature 120
_cell_measurement_theta_max 25.85
_cell_measurement_theta_min 2.34
_cell_volume 2204.1(5)
_computing_cell_refinement 'Bruker SMART'
_computing_data_collection 'Bruker SMART'
_computing_data_reduction 'Bruker SAINT'
_computing_molecular_graphics 'Bruker SHELXTL'
_computing_publication_material 'Bruker SHELXTL'
_computing_structure_refinement 'SHELXL-97 (Sheldrick, 1997)'
_computing_structure_solution 'SHELXS-97 (Sheldrick, 1990)'
_diffrn_ambient_temperature 120
_diffrn_measured_fraction_theta_full 0.988
_diffrn_measured_fraction_theta_max 0.958
_diffrn_measurement_device_type 'Bruker ApexII CCD area detector'
_diffrn_measurement_method 'phi and omega scans'
_diffrn_radiation_monochromator graphite
_diffrn_radiation_source 'fine-focus sealed tube'
_diffrn_radiation_type MoK\a
_diffrn_radiation_wavelength 0.71073
_diffrn_reflns_av_R_equivalents 0.0253
_diffrn_reflns_av_sigmaI/netI 0.0435
_diffrn_reflns_limit_h_max 10
_diffrn_reflns_limit_h_min -13
_diffrn_reflns_limit_k_max 18
_diffrn_reflns_limit_k_min -14
_diffrn_reflns_limit_l_max 17
_diffrn_reflns_limit_l_min -16
_diffrn_reflns_number 5046
_diffrn_reflns_theta_full 25.00
_diffrn_reflns_theta_max 27.27
_diffrn_reflns_theta_min 2.34
_exptl_absorpt_coefficient_mu 0.098
_exptl_absorpt_correction_T_max 0.9902
_exptl_absorpt_correction_T_min 0.9806
_exptl_absorpt_correction_type empirical
_exptl_absorpt_process_details 'SADABS Sheldrick 1996'
_exptl_crystal_colour colourless
_exptl_crystal_density_diffrn 1.321
_exptl_crystal_density_method 'not measured'
_exptl_crystal_description prism
_exptl_crystal_F_000 920
_exptl_crystal_size_max 0.20
_exptl_crystal_size_mid 0.10
_exptl_crystal_size_min 0.10
_refine_diff_density_max 0.157
_refine_diff_density_min -0.171
_refine_diff_density_rms 0.037
_refine_ls_abs_structure_details 'Flack H D (1983), Acta Cryst. A39, 876-881'
_refine_ls_abs_structure_Flack -0.7(8)
_refine_ls_extinction_method none
_refine_ls_goodness_of_fit_ref 0.782
_refine_ls_hydrogen_treatment constr
_refine_ls_matrix_type full
_refine_ls_number_parameters 293
_refine_ls_number_reflns 3240
_refine_ls_number_restraints 2
_refine_ls_restrained_S_all 0.781
_refine_ls_R_factor_all 0.0454
_refine_ls_R_factor_gt 0.0360
_refine_ls_shift/su_max 0.000
_refine_ls_shift/su_mean 0.000
_refine_ls_structure_factor_coef Fsqd
_refine_ls_weighting_details 'calc w=1/[\s^2^(Fo^2^)+(0.1000P)^2^+0.0576P] where P=(Fo^2^+2Fc^2^)/3'
_refine_ls_weighting_scheme calc
_refine_ls_wR_factor_gt 0.1006
_refine_ls_wR_factor_ref 0.1087
_reflns_number_gt 2800
_reflns_number_total 3240
_reflns_threshold_expression >2sigma(I)
_cod_data_source_file cg800658t_si_002.cif
_cod_data_source_block a0701311tka(Form-V)
_cod_depositor_comments
;
The following automatic conversions were performed:

'_symmetry_cell_setting' value 'Monoclinic' changed to 'monoclinic'
according to /home/saulius/struct/CIF-dictionaries/cif_core.dic
dictionary named 'cif_core.dic' version 2.4.1 from 2010-06-29.

Automatic conversion script
Id: cif_fix_values 1715 2011-07-08 13:25:40Z adriana 
;
_cod_original_cell_volume 2204.1(6)
_cod_original_sg_symbol_H-M Cc
_cod_database_code 4503856

loop_
_symmetry_equiv_pos_as_xyz
'x, y, z'
'x, -y, z+1/2'
'x+1/2, y+1/2, z'
'x+1/2, -y+1/2, z+1/2'

loop_
_atom_site_label
_atom_site_type_symbol
_atom_site_fract_x
_atom_site_fract_y
_atom_site_fract_z
_atom_site_U_iso_or_equiv
_atom_site_adp_type
_atom_site_occupancy
_atom_site_symmetry_multiplicity
_atom_site_calc_flag
_atom_site_refinement_flags
C1 C 0.5361(2) 0.08849(15) 0.34576(16) 0.0186(5) Uani 1 1 d .
C5 C 0.4556(2) 0.23866(16) 0.36483(19) 0.0236(5) Uani 1 1 d .
H5 H 0.4215 0.2827 0.4039 0.028 Uiso 1 1 calc R
C3 C 0.5226(2) 0.19617(17) 0.21277(19) 0.0269(6) Uani 1 1 d .
H3 H 0.5358 0.2107 0.1479 0.032 Uiso 1 1 calc R
C6 C 0.4879(2) 0.15380(15) 0.40447(17) 0.0186(5) Uani 1 1 d .
C2 C 0.5535(2) 0.11169(17) 0.25051(18) 0.0223(5) Uani 1 1 d .
H2 H 0.5875 0.0681 0.2108 0.027 Uiso 1 1 calc R
C4 C 0.4720(2) 0.26027(17) 0.27008(19) 0.0275(6) Uani 1 1 d .
H4 H 0.4489 0.3184 0.2443 0.033 Uiso 1 1 calc R
C10 C 0.2952(2) -0.06976(16) 0.4774(2) 0.0268(5) Uani 1 1 d .
H10 H 0.3351 -0.0879 0.5395 0.032 Uiso 1 1 calc R
C7 C 0.7037(2) -0.02518(16) 0.37051(19) 0.0220(5) Uani 1 1 d .
H7A H 0.7331 -0.0701 0.4203 0.033 Uiso 1 1 calc R
H7B H 0.7570 0.0286 0.3782 0.033 Uiso 1 1 calc R
H7C H 0.7062 -0.0513 0.3056 0.033 Uiso 1 1 calc R
C8 C 0.5026(2) -0.06082(16) 0.42064(18) 0.0215(5) Uani 1 1 d .
C12 C 0.1127(2) -0.03844(17) 0.3711(2) 0.0339(7) Uani 1 1 d .
C9 C 0.3665(2) -0.04859(15) 0.40317(18) 0.0220(5) Uani 1 1 d .
C11 C 0.1675(3) -0.06465(17) 0.4620(2) 0.0314(6) Uani 1 1 d .
H11 H 0.1190 -0.0788 0.5125 0.038 Uiso 1 1 calc R
C13 C 0.1787(3) -0.01961(19) 0.2949(2) 0.0331(6) Uani 1 1 d .
H13 H 0.1376 -0.0033 0.2327 0.040 Uiso 1 1 calc R
C14 C 0.3061(2) -0.02487(17) 0.3109(2) 0.0266(6) Uani 1 1 d .
H14 H 0.3532 -0.0123 0.2591 0.032 Uiso 1 1 calc R
C15 C 0.3368(2) 0.14908(18) 0.5227(2) 0.0262(5) Uani 1 1 d .
H15A H 0.3229 0.1137 0.5803 0.039 Uiso 1 1 calc R
H15B H 0.2790 0.1291 0.4667 0.039 Uiso 1 1 calc R
H15C H 0.3233 0.2135 0.5350 0.039 Uiso 1 1 calc R
C22 C 0.7376(2) 0.18975(16) 0.51951(17) 0.0212(5) Uani 1 1 d .
H22 H 0.6864 0.2394 0.4968 0.025 Uiso 1 1 calc R
C20 C 0.9337(2) 0.11956(18) 0.54367(18) 0.0236(5) Uani 1 1 d .
C17 C 0.6854(2) 0.11465(16) 0.55992(17) 0.0197(5) Uani 1 1 d .
C16 C 0.5526(2) 0.11146(15) 0.57667(16) 0.0193(5) Uani 1 1 d .
C18 C 0.7617(2) 0.04244(15) 0.59361(17) 0.0214(5) Uani 1 1 d .
H18 H 0.7277 -0.0083 0.6232 0.026 Uiso 1 1 calc R
C19 C 0.8865(2) 0.04412(16) 0.58426(19) 0.0242(5) Uani 1 1 d .
H19 H 0.9383 -0.0057 0.6054 0.029 Uiso 1 1 calc R
C21 C 0.8628(2) 0.19306(16) 0.51206(17) 0.0228(5) Uani 1 1 d .
H21 H 0.8987 0.2448 0.4858 0.027 Uiso 1 1 calc R
N2 N 0.46422(18) 0.13541(13) 0.50178(14) 0.0187(4) Uani 1 1 d .
N1 N 0.57608(17) 0.00083(13) 0.38169(14) 0.0190(4) Uani 1 1 d .
O1 O 0.54659(18) -0.12743(12) 0.46576(15) 0.0325(4) Uani 1 1 d .
O2 O 0.52439(17) 0.08870(11) 0.65659(13) 0.0269(4) Uani 1 1 d .
F2 F 1.05690(14) 0.12240(11) 0.53641(12) 0.0351(4) Uani 1 1 d .
F1 F -0.01214(15) -0.03073(12) 0.35634(16) 0.0486(5) Uani 1 1 d .
O3 O 1.0136(2) 0.83469(14) 0.62965(16) 0.0452(6) Uani 1 1 d .
C24 C 1.0044(3) 0.80524(17) 0.7102(2) 0.0330(6) Uani 1 1 d .
C23 C 0.8812(4) 0.7926(3) 0.7443(3) 0.0556(9) Uani 1 1 d .
H23A H 0.8160 0.8077 0.6913 0.083 Uiso 1 1 calc R
H23B H 0.8744 0.8324 0.8001 0.083 Uiso 1 1 calc R
H23C H 0.8720 0.7293 0.7638 0.083 Uiso 1 1 calc R
C25 C 1.1149(4) 0.7784(2) 0.7795(3) 0.0556(10) Uani 1 1 d .
H25A H 1.1127 0.7129 0.7914 0.083 Uiso 1 1 calc R
H25B H 1.1141 0.8110 0.8412 0.083 Uiso 1 1 calc R
H25C H 1.1904 0.7937 0.7512 0.083 Uiso 1 1 calc R

loop_
_atom_site_aniso_label
_atom_site_aniso_U_11
_atom_site_aniso_U_22
_atom_site_aniso_U_33
_atom_site_aniso_U_23
_atom_site_aniso_U_13
_atom_site_aniso_U_12
C1 0.0184(11) 0.0194(11) 0.0174(11) -0.0023(9) -0.0004(9) -0.0013(9)
C5 0.0257(12) 0.0208(11) 0.0241(13) -0.0009(10) 0.0020(10) 0.0009(10)
C3 0.0295(14) 0.0316(13) 0.0195(12) 0.0066(11) 0.0020(10) -0.0032(10)
C6 0.0171(11) 0.0200(11) 0.0183(12) 0.0007(9) 0.0004(9) -0.0007(9)
C2 0.0226(12) 0.0266(12) 0.0186(12) -0.0021(10) 0.0063(9) 0.0002(9)
C4 0.0341(15) 0.0232(12) 0.0243(13) 0.0045(10) -0.0001(11) 0.0021(10)
C10 0.0315(14) 0.0196(11) 0.0307(14) -0.0002(10) 0.0093(11) -0.0008(10)
C7 0.0207(12) 0.0236(11) 0.0221(12) -0.0021(10) 0.0040(9) 0.0005(10)
C8 0.0224(12) 0.0205(11) 0.0219(12) -0.0016(10) 0.0043(10) 0.0002(9)
C12 0.0190(13) 0.0235(13) 0.059(2) -0.0085(13) 0.0057(13) -0.0009(10)
C9 0.0226(12) 0.0168(11) 0.0275(13) -0.0031(9) 0.0063(10) -0.0017(9)
C11 0.0303(14) 0.0232(12) 0.0440(17) -0.0040(12) 0.0178(13) -0.0039(11)
C13 0.0266(14) 0.0330(14) 0.0384(17) -0.0049(12) -0.0011(12) -0.0041(11)
C14 0.0243(13) 0.0249(12) 0.0305(15) -0.0031(10) 0.0035(11) -0.0021(10)
C15 0.0211(12) 0.0307(13) 0.0281(14) -0.0014(10) 0.0080(10) 0.0033(10)
C22 0.0254(12) 0.0206(11) 0.0172(11) -0.0004(9) 0.0008(9) -0.0009(9)
C20 0.0155(12) 0.0324(13) 0.0225(12) -0.0081(10) 0.0004(9) -0.0033(9)
C17 0.0216(12) 0.0222(11) 0.0147(11) -0.0005(9) 0.0003(9) -0.0012(9)
C16 0.0230(12) 0.0170(10) 0.0185(12) 0.0005(9) 0.0046(9) 0.0006(9)
C18 0.0264(13) 0.0207(11) 0.0169(11) 0.0033(9) 0.0015(10) -0.0002(9)
C19 0.0218(12) 0.0264(12) 0.0234(12) 0.0001(10) -0.0012(10) 0.0049(9)
C21 0.0255(13) 0.0236(12) 0.0191(12) -0.0011(10) 0.0023(10) -0.0030(10)
N2 0.0184(11) 0.0212(10) 0.0166(10) -0.0010(8) 0.0028(8) 0.0007(7)
N1 0.0176(10) 0.0201(9) 0.0194(10) 0.0013(8) 0.0031(8) 0.0012(7)
O1 0.0283(10) 0.0258(9) 0.0435(11) 0.0133(8) 0.0054(8) 0.0028(7)
O2 0.0280(10) 0.0319(10) 0.0221(9) 0.0060(8) 0.0074(7) 0.0019(8)
F2 0.0204(8) 0.0388(9) 0.0472(10) -0.0035(7) 0.0079(7) -0.0019(6)
F1 0.0203(9) 0.0446(10) 0.0811(15) -0.0116(9) 0.0070(9) -0.0001(7)
O3 0.0589(15) 0.0380(11) 0.0408(13) 0.0120(10) 0.0140(11) 0.0037(10)
C24 0.0478(18) 0.0217(12) 0.0297(14) -0.0025(11) 0.0058(13) -0.0016(11)
C23 0.063(2) 0.064(2) 0.044(2) -0.0076(16) 0.0228(18) 0.0010(18)
C25 0.069(3) 0.0416(18) 0.049(2) 0.0015(16) -0.0198(19) -0.0005(17)

loop_
_atom_type_symbol
_atom_type_description
_atom_type_scat_dispersion_real
_atom_type_scat_dispersion_imag
_atom_type_scat_source
C C 0.0033 0.0016 'International Tables Vol C Tables 4.2.6.8 and 6.1.1.4'
H H 0.0000 0.0000 'International Tables Vol C Tables 4.2.6.8 and 6.1.1.4'
N N 0.0061 0.0033 'International Tables Vol C Tables 4.2.6.8 and 6.1.1.4'
O O 0.0106 0.0060 'International Tables Vol C Tables 4.2.6.8 and 6.1.1.4'
F F 0.0171 0.0103 'International Tables Vol C Tables 4.2.6.8 and 6.1.1.4'

loop_
_geom_angle_atom_site_label_1
_geom_angle_atom_site_label_2
_geom_angle_atom_site_label_3
_geom_angle
C2 C1 C6 118.8(2)
C2 C1 N1 118.5(2)
C6 C1 N1 122.6(2)
C4 C5 C6 121.6(2)
C4 C5 H5 119.2
C6 C5 H5 119.2
C2 C3 C4 119.7(2)
C2 C3 H3 120.2
C4 C3 H3 120.2
C5 C6 C1 118.9(2)
C5 C6 N2 118.3(2)
C1 C6 N2 122.7(2)
C3 C2 C1 121.6(2)
C3 C2 H2 119.2
C1 C2 H2 119.2
C5 C4 C3 119.4(2)
C5 C4 H4 120.3
C3 C4 H4 120.3
C11 C10 C9 121.0(3)
C11 C10 H10 119.5
C9 C10 H10 119.5
N1 C7 H7A 109.5
N1 C7 H7B 109.5
H7A C7 H7B 109.5
N1 C7 H7C 109.5
H7A C7 H7C 109.5
H7B C7 H7C 109.5
O1 C8 N1 121.4(2)
O1 C8 C9 119.9(2)
N1 C8 C9 118.6(2)
F1 C12 C13 118.7(3)
F1 C12 C11 118.2(3)
C13 C12 C11 123.1(3)
C10 C9 C14 118.8(2)
C10 C9 C8 119.3(2)
C14 C9 C8 121.6(2)
C12 C11 C10 117.9(2)
C12 C11 H11 121.0
C10 C11 H11 121.0
C12 C13 C14 118.5(3)
C12 C13 H13 120.7
C14 C13 H13 120.7
C13 C14 C9 120.5(3)
C13 C14 H14 119.8
C9 C14 H14 119.8
N2 C15 H15A 109.5
N2 C15 H15B 109.5
H15A C15 H15B 109.5
N2 C15 H15C 109.5
H15A C15 H15C 109.5
H15B C15 H15C 109.5
C21 C22 C17 120.9(2)
C21 C22 H22 119.5
C17 C22 H22 119.5
F2 C20 C21 118.3(2)
F2 C20 C19 118.6(2)
C21 C20 C19 123.0(2)
C22 C17 C18 119.0(2)
C22 C17 C16 122.6(2)
C18 C17 C16 118.2(2)
O2 C16 N2 121.2(2)
O2 C16 C17 120.2(2)
N2 C16 C17 118.55(19)
C19 C18 C17 120.5(2)
C19 C18 H18 119.7
C17 C18 H18 119.7
C20 C19 C18 118.4(2)
C20 C19 H19 120.8
C18 C19 H19 120.8
C20 C21 C22 118.1(2)
C20 C21 H21 121.0
C22 C21 H21 121.0
C16 N2 C6 124.67(19)
C16 N2 C15 118.7(2)
C6 N2 C15 116.53(19)
C8 N1 C1 124.7(2)
C8 N1 C7 118.50(19)
C1 N1 C7 116.72(18)
O3 C24 C23 121.1(3)
O3 C24 C25 122.1(3)
C23 C24 C25 116.8(3)
C24 C23 H23A 109.5
C24 C23 H23B 109.5
H23A C23 H23B 109.5
C24 C23 H23C 109.5
H23A C23 H23C 109.5
H23B C23 H23C 109.5
C24 C25 H25A 109.5
C24 C25 H25B 109.5
H25A C25 H25B 109.5
C24 C25 H25C 109.5
H25A C25 H25C 109.5
H25B C25 H25C 109.5

loop_
_geom_bond_atom_site_label_1
_geom_bond_atom_site_label_2
_geom_bond_distance
C1 C2 1.396(3)
C1 C6 1.403(3)
C1 N1 1.433(3)
C5 C4 1.381(4)
C5 C6 1.393(3)
C5 H5 0.9500
C3 C2 1.376(3)
C3 C4 1.391(4)
C3 H3 0.9500
C6 N2 1.427(3)
C2 H2 0.9500
C4 H4 0.9500
C10 C11 1.384(4)
C10 C9 1.398(3)
C10 H10 0.9500
C7 N1 1.470(3)
C7 H7A 0.9800
C7 H7B 0.9800
C7 H7C 0.9800
C8 O1 1.228(3)
C8 N1 1.366(3)
C8 C9 1.484(3)
C12 F1 1.356(3)
C12 C13 1.375(4)
C12 C11 1.377(4)
C9 C14 1.404(4)
C11 H11 0.9500
C13 C14 1.380(4)
C13 H13 0.9500
C14 H14 0.9500
C15 N2 1.468(3)
C15 H15A 0.9800
C15 H15B 0.9800
C15 H15C 0.9800
C22 C21 1.382(4)
C22 C17 1.393(3)
C22 H22 0.9500
C20 F2 1.360(3)
C20 C21 1.370(3)
C20 C19 1.374(4)
C17 C18 1.395(3)
C17 C16 1.496(3)
C16 O2 1.230(3)
C16 N2 1.369(3)
C18 C19 1.382(4)
C18 H18 0.9500
C19 H19 0.9500
C21 H21 0.9500
O3 C24 1.212(3)
C24 C23 1.490(5)
C24 C25 1.495(5)
C23 H23A 0.9800
C23 H23B 0.9800
C23 H23C 0.9800
C25 H25A 0.9800
C25 H25B 0.9800
C25 H25C 0.9800

loop_
_cod_related_entry_id
_cod_related_entry_database
_cod_related_entry_code
1 ChemSpider 30661432
